data_7237751
loop_
_publ_author_name
'Sen, Abhijit'
'Swain, Diptikanta'
'Guru Row, Tayur N.'
'Sundaresan, A.'

_publ_section_title
;
 Unprecedented 30 K hysteresis across switchable dielectric and magnetic
 properties in a bright luminescent organic--inorganic halide
 (CH6N3)2MnCl4
;
_journal_issue 16
_journal_name_full 'Journal of Materials Chemistry C'
_journal_page_first 4838
_journal_paper_doi 10.1039/C9TC00663J
_journal_volume 7
_journal_year 2019
_chemical_formula_sum 'C2 H12 Cl4 Mn N6'
_chemical_formula_weight 316.92
_space_group_crystal_system orthorhombic
_space_group_IT_number 19
_space_group_name_Hall 'P 2ac 2ab'
_space_group_name_H-M_alt 'P 21 21 21'
_atom_sites_solution_hydrogens geom
_audit_creation_method SHELXL-2018/3
_audit_update_record
;
2019-01-17 deposited with the CCDC.	2019-03-27 downloaded from the CCDC.
;
_cell_angle_alpha 90
_cell_angle_beta 90
_cell_angle_gamma 90
_cell_formula_units_Z 12
_cell_length_a 8.6227(5)
_cell_length_b 27.06250(12)
_cell_length_c 15.4303(7)
_cell_measurement_reflns_used 9405
_cell_measurement_temperature 150(2)
_cell_measurement_theta_max 26.355
_cell_measurement_theta_min 3.268
_cell_volume 3600.7(3)
_computing_cell_refinement
;
CrysAlisPro, Agilent Technologies,
Version 1.171.37.31 (release 14-01-2014 CrysAlis171 .NET)
(compiled Jan 14 2014,18:38:05)
;
_computing_data_collection
;
CrysAlisPro, Agilent Technologies,
Version 1.171.37.31 (release 14-01-2014 CrysAlis171 .NET)
(compiled Jan 14 2014,18:38:05)
;
_computing_data_reduction
;
CrysAlisPro, Agilent Technologies,
Version 1.171.37.31 (release 14-01-2014 CrysAlis171 .NET)
(compiled Jan 14 2014,18:38:05)
;
_computing_structure_refinement 'SHELXL-2018/3 (Sheldrick, 2018)'
_computing_structure_solution 'SHELXS-2018/3 (Sheldrick, 2018)'
_diffrn_ambient_temperature 150(2)
_diffrn_detector 'CCD plate'
_diffrn_detector_area_resol_mean 8.0419
_diffrn_detector_type Eos
_diffrn_measured_fraction_theta_full 0.996
_diffrn_measured_fraction_theta_max 0.997
_diffrn_measurement_device 'four-circle diffractometer'
_diffrn_measurement_device_type 'Xcalibur, Eos, Nova'
_diffrn_measurement_method '\w scans'
_diffrn_radiation_monochromator mirror
_diffrn_radiation_type MoK\a
_diffrn_radiation_wavelength 0.71073
_diffrn_reflns_av_R_equivalents 0.0789
_diffrn_reflns_av_unetI/netI 0.1328
_diffrn_reflns_Laue_measured_fraction_full 0.996
_diffrn_reflns_Laue_measured_fraction_max 0.997
_diffrn_reflns_limit_h_max 10
_diffrn_reflns_limit_h_min -7
_diffrn_reflns_limit_k_max 30
_diffrn_reflns_limit_k_min -33
_diffrn_reflns_limit_l_max 3
_diffrn_reflns_limit_l_min -19
_diffrn_reflns_number 9405
_diffrn_reflns_point_group_measured_fraction_full 0.914
_diffrn_reflns_point_group_measured_fraction_max 0.900
_diffrn_reflns_theta_full 25.242
_diffrn_reflns_theta_max 26.355
_diffrn_reflns_theta_min 3.268
_exptl_absorpt_coefficient_mu 1.960
_exptl_absorpt_correction_T_max 0.7449
_exptl_absorpt_correction_T_min 0.7431
_exptl_absorpt_correction_type multi-scan
_exptl_absorpt_process_details
;
CrysAlisPro, Agilent Technologies,
Version 1.171.37.31 (release 14-01-2014 CrysAlis171 .NET)
(compiled Jan 14 2014,18:38:05)
Empirical absorption correction using spherical harmonics,
 implemented in SCALE3 ABSPACK scaling algorithm.
;
_exptl_crystal_colour 'light pink'
_exptl_crystal_density_diffrn 1.754
_exptl_crystal_density_meas ?
_exptl_crystal_description block
_exptl_crystal_F_000 1908
_exptl_crystal_size_max 0.200
_exptl_crystal_size_mid 0.150
_exptl_crystal_size_min 0.100
_refine_diff_density_max 1.688
_refine_diff_density_min -0.729
_refine_diff_density_rms 0.157
_refine_ls_abs_structure_details
;
 Refined as an inversion twin.
;
_refine_ls_abs_structure_Flack 0.56(6)
_refine_ls_extinction_method none
_refine_ls_goodness_of_fit_ref 1.038
_refine_ls_hydrogen_treatment constr
_refine_ls_matrix_type full
_refine_ls_number_parameters 353
_refine_ls_number_reflns 6624
_refine_ls_number_restraints 0
_refine_ls_restrained_S_all 1.038
_refine_ls_R_factor_all 0.0976
_refine_ls_R_factor_gt 0.0753
_refine_ls_shift/su_max 0.000
_refine_ls_shift/su_mean 0.000
_refine_ls_structure_factor_coef Fsqd
_refine_ls_weighting_details 'w=1/[\s^2^(Fo^2^)+(0.0430P)^2^+6.5091P] where P=(Fo^2^+2Fc^2^)/3'
_refine_ls_weighting_scheme calc
_refine_ls_wR_factor_gt 0.1589
_refine_ls_wR_factor_ref 0.1812
_reflns_Friedel_coverage 0.604
_reflns_Friedel_fraction_full 0.807
_reflns_Friedel_fraction_max 0.776
_reflns_number_gt 5044
_reflns_number_total 6624
_reflns_threshold_expression 'I > 2\s(I)'
_cod_data_source_file c9tc00663j2.cif
_cod_data_source_block shelx_CCDC1
_cod_depositor_comments
;
The following automatic conversions were performed:

data item '_exptl_crystal_density_meas' value 'not measured' was
changed to '?' -- the value is perceived as not measured.

Automatic conversion script
Id: cif_fix_values 6909 2019-04-08 15:41:33Z antanas 
;
_cod_database_code 7237751
_shelx_shelxl_version_number 2018/3
_shelx_space_group_comment
;
The symmetry employed for this shelxl refinement is uniquely defined
by the following loop, which should always be used as a source of
symmetry information in preference to the above space-group names.
They are only intended as comments.
;
_shelx_estimated_absorpt_t_min 0.695
_shelx_estimated_absorpt_t_max 0.828

loop_
_space_group_symop_operation_xyz
'x, y, z'
'-x+1/2, -y, z+1/2'
'x+1/2, -y+1/2, -z'
'-x, y+1/2, -z+1/2'

loop_
_atom_site_label
_atom_site_type_symbol
_atom_site_fract_x
_atom_site_fract_y
_atom_site_fract_z
_atom_site_U_iso_or_equiv
_atom_site_adp_type
_atom_site_occupancy
_atom_site_site_symmetry_order
_atom_site_calc_flag
_atom_site_refinement_flags_posn
_atom_site_refinement_flags_adp
Mn1 Mn 0.7919(2) 0.31777(6) 0.20540(12) 0.0209(5) Uani 1 1 d . .
Mn2 Mn 0.7705(3) 0.20094(6) 0.27451(11) 0.0185(4) Uani 1 1 d . .
Mn3 Mn 0.7499(3) 0.08587(6) 0.34712(11) 0.0206(4) Uani 1 1 d . .
Cl1 Cl 1.0163(4) 0.34513(13) 0.1154(2) 0.0318(8) Uani 1 1 d . .
Cl2 Cl 0.7966(4) 0.38169(10) 0.3185(2) 0.0258(7) Uani 1 1 d . .
Cl3 Cl 0.5966(4) 0.35684(11) 0.1124(2) 0.0283(8) Uani 1 1 d . .
Cl4 Cl 0.9798(4) 0.26455(10) 0.3050(2) 0.0200(7) Uani 1 1 d . .
Cl5 Cl 0.7796(4) 0.23280(9) 0.12084(17) 0.0190(6) Uani 1 1 d . .
Cl6 Cl 0.5800(4) 0.26990(11) 0.3001(2) 0.0196(7) Uani 1 1 d . .
Cl7 Cl 0.9587(4) 0.13020(11) 0.2413(2) 0.0220(7) Uani 1 1 d . .
Cl8 Cl 0.7682(4) 0.17064(9) 0.42732(17) 0.0186(6) Uani 1 1 d . .
Cl9 Cl 0.5593(4) 0.13634(11) 0.2446(2) 0.0213(7) Uani 1 1 d . .
Cl10 Cl 0.9598(4) 0.05294(12) 0.4397(2) 0.0297(8) Uani 1 1 d . .
Cl11 Cl 0.7336(4) 0.01367(10) 0.25025(19) 0.0221(7) Uani 1 1 d . .
Cl12 Cl 0.5390(4) 0.05772(12) 0.4430(2) 0.0265(8) Uani 1 1 d . .
C1 C 0.7784(16) 0.2774(4) 0.8965(8) 0.020(3) Uani 1 1 d . .
N1 N 0.9132(12) 0.2852(4) 0.9358(8) 0.029(3) Uani 1 1 d . .
H1A H 0.915396 0.298535 0.987830 0.035 Uiso 1 1 calc R U
H1B H 1.000425 0.277076 0.909835 0.035 Uiso 1 1 calc R U
N2 N 0.6465(13) 0.2894(4) 0.9348(8) 0.024(3) Uani 1 1 d . .
H2A H 0.647418 0.302759 0.986777 0.029 Uiso 1 1 calc R U
H2B H 0.557724 0.284084 0.908212 0.029 Uiso 1 1 calc R U
N3 N 0.7752(15) 0.2597(4) 0.8163(7) 0.033(3) Uani 1 1 d . .
H3A H 0.686061 0.256113 0.789229 0.040 Uiso 1 1 calc R U
H3B H 0.862240 0.251553 0.790136 0.040 Uiso 1 1 calc R U
C2 C 0.2451(17) 0.0068(4) 0.2772(8) 0.025(3) Uani 1 1 d . .
N4 N 0.2562(14) 0.0533(3) 0.3028(7) 0.032(3) Uani 1 1 d . .
H4A H 0.345867 0.064926 0.320768 0.038 Uiso 1 1 calc R U
H4B H 0.174035 0.072518 0.301800 0.038 Uiso 1 1 calc R U
N5 N 0.3663(13) -0.0222(4) 0.2783(9) 0.031(3) Uani 1 1 d . .
H5A H 0.456389 -0.010864 0.296167 0.037 Uiso 1 1 calc R U
H5B H 0.357815 -0.053122 0.261093 0.037 Uiso 1 1 calc R U
N6 N 0.1077(14) -0.0095(4) 0.2494(9) 0.042(4) Uani 1 1 d . .
H6A H 0.097755 -0.040238 0.231516 0.051 Uiso 1 1 calc R U
H6B H 0.027152 0.010419 0.249049 0.051 Uiso 1 1 calc R U
C3 C 0.3068(18) 0.4256(5) 0.9922(9) 0.030(3) Uani 1 1 d . .
N7 N 0.2616(15) 0.4384(4) 1.0709(7) 0.030(3) Uani 1 1 d . .
H7A H 0.203289 0.418217 1.101541 0.036 Uiso 1 1 calc R U
H7B H 0.289791 0.467069 1.092596 0.036 Uiso 1 1 calc R U
N8 N 0.2659(15) 0.3830(3) 0.9589(7) 0.032(3) Uani 1 1 d . .
H8A H 0.207620 0.362573 0.989003 0.038 Uiso 1 1 calc R U
H8B H 0.296709 0.374884 0.906463 0.038 Uiso 1 1 calc R U
N9 N 0.4059(18) 0.4562(4) 0.9460(9) 0.051(4) Uani 1 1 d . .
H9A H 0.440636 0.446954 0.894918 0.062 Uiso 1 1 calc R U
H9B H 0.434092 0.484868 0.967873 0.062 Uiso 1 1 calc R U
C4 C 0.7647(17) 0.3122(4) 0.5458(8) 0.023(3) Uani 1 1 d . .
N10 N 0.6323(13) 0.3049(4) 0.5046(8) 0.029(3) Uani 1 1 d . .
H10A H 0.632777 0.295191 0.450141 0.035 Uiso 1 1 calc R U
H10B H 0.543655 0.309732 0.531546 0.035 Uiso 1 1 calc R U
N11 N 0.7584(15) 0.3281(4) 0.6277(7) 0.032(3) Uani 1 1 d . .
H11A H 0.668015 0.333389 0.652489 0.038 Uiso 1 1 calc R U
H11B H 0.844614 0.333329 0.656776 0.038 Uiso 1 1 calc R U
N12 N 0.9004(13) 0.3054(4) 0.5076(8) 0.028(3) Uani 1 1 d . .
H12A H 0.904319 0.295684 0.453259 0.033 Uiso 1 1 calc R U
H12B H 0.986793 0.310539 0.536653 0.033 Uiso 1 1 calc R U
C5 C 0.2950(16) 0.3775(4) 0.3368(9) 0.024(3) Uani 1 1 d . .
N13 N 0.2940(15) 0.3595(4) 0.2561(7) 0.030(3) Uani 1 1 d . .
H13A H 0.205280 0.354356 0.229372 0.036 Uiso 1 1 calc R U
H13B H 0.381977 0.352786 0.229722 0.036 Uiso 1 1 calc R U
N14 N 0.4275(14) 0.3875(4) 0.3765(9) 0.031(3) Uani 1 1 d . .
H14A H 0.426883 0.400695 0.428589 0.037 Uiso 1 1 calc R U
H14B H 0.516243 0.380868 0.350777 0.037 Uiso 1 1 calc R U
N15 N 0.1610(14) 0.3871(4) 0.3740(9) 0.032(3) Uani 1 1 d . .
H15A H 0.158496 0.400297 0.426073 0.038 Uiso 1 1 calc R U
H15B H 0.073916 0.380251 0.346779 0.038 Uiso 1 1 calc R U
C6 C 0.1425(19) 0.9421(5) 0.5509(9) 0.030(3) Uani 1 1 d . .
N16 N 0.2062(17) 0.9582(4) 0.4762(8) 0.046(4) Uani 1 1 d . .
H16A H 0.284820 0.942105 0.453171 0.055 Uiso 1 1 calc R U
H16B H 0.169279 0.984703 0.450508 0.055 Uiso 1 1 calc R U
N17 N 0.2022(16) 0.9020(4) 0.5871(9) 0.045(3) Uani 1 1 d . .
H17A H 0.280784 0.886822 0.562402 0.054 Uiso 1 1 calc R U
H17B H 0.163176 0.890635 0.635842 0.054 Uiso 1 1 calc R U
N18 N 0.0218(16) 0.9659(4) 0.5881(9) 0.045(4) Uani 1 1 d . .
H18A H -0.017931 0.954803 0.636867 0.054 Uiso 1 1 calc R U
H18B H -0.017094 0.992542 0.563544 0.054 Uiso 1 1 calc R U

loop_
_atom_site_aniso_label
_atom_site_aniso_U_11
_atom_site_aniso_U_22
_atom_site_aniso_U_33
_atom_site_aniso_U_23
_atom_site_aniso_U_13
_atom_site_aniso_U_12
Mn1 0.0261(11) 0.0162(8) 0.0202(9) 0.0019(7) 0.0012(10) -0.0002(8)
Mn2 0.0252(10) 0.0139(8) 0.0163(8) 0.0001(7) -0.0006(9) 0.0022(8)
Mn3 0.0278(12) 0.0161(8) 0.0180(8) 0.0008(7) -0.0010(10) 0.0001(9)
Cl1 0.034(2) 0.0384(18) 0.0231(17) 0.0020(16) 0.0044(17) -0.0135(16)
Cl2 0.0325(19) 0.0190(14) 0.0260(15) -0.0044(12) 0.0015(16) 0.0018(14)
Cl3 0.034(2) 0.0267(17) 0.0245(17) 0.0036(14) -0.0015(16) 0.0092(15)
Cl4 0.0233(17) 0.0170(14) 0.0197(16) -0.0007(13) -0.0007(14) -0.0037(13)
Cl5 0.0249(17) 0.0172(12) 0.0148(12) 0.0000(11) 0.0005(14) 0.0002(13)
Cl6 0.0194(16) 0.0197(14) 0.0198(15) -0.0021(13) 0.0009(14) 0.0054(13)
Cl7 0.0221(17) 0.0224(15) 0.0215(16) 0.0016(14) -0.0030(14) 0.0021(13)
Cl8 0.0229(17) 0.0166(13) 0.0162(12) 0.0005(11) 0.0000(14) -0.0007(13)
Cl9 0.0252(17) 0.0182(14) 0.0204(16) 0.0005(14) -0.0025(15) 0.0005(13)
Cl10 0.038(2) 0.0264(16) 0.0246(18) -0.0013(16) -0.0059(17) 0.0097(16)
Cl11 0.0266(17) 0.0177(13) 0.0220(13) -0.0022(11) -0.0029(15) -0.0004(14)
Cl12 0.0315(19) 0.0282(16) 0.0198(16) 0.0017(15) -0.0005(16) -0.0044(15)
C1 0.023(7) 0.019(6) 0.017(6) 0.005(5) 0.013(6) -0.002(6)
N1 0.014(6) 0.055(8) 0.019(6) -0.003(6) -0.001(5) -0.015(6)
N2 0.027(6) 0.025(6) 0.022(6) 0.004(5) -0.013(6) -0.002(5)
N3 0.031(7) 0.047(7) 0.022(5) -0.012(5) 0.003(6) -0.009(6)
C2 0.028(8) 0.022(6) 0.027(6) 0.008(5) 0.008(7) -0.011(6)
N4 0.029(7) 0.018(5) 0.049(7) 0.001(5) -0.026(7) 0.008(5)
N5 0.014(6) 0.030(6) 0.050(8) -0.005(6) 0.002(6) -0.003(5)
N6 0.020(7) 0.040(7) 0.067(10) -0.026(8) -0.007(7) -0.001(6)
C3 0.038(9) 0.029(7) 0.024(7) -0.002(6) -0.007(7) 0.010(7)
N7 0.042(8) 0.023(5) 0.026(5) -0.007(5) -0.019(7) 0.011(6)
N8 0.046(8) 0.022(5) 0.028(6) -0.006(5) 0.000(7) -0.012(6)
N9 0.086(12) 0.041(7) 0.028(7) -0.007(6) 0.021(8) -0.023(8)
C4 0.031(8) 0.014(5) 0.024(6) 0.001(5) -0.001(7) -0.015(6)
N10 0.015(6) 0.047(7) 0.026(7) -0.006(6) -0.002(5) -0.005(5)
N11 0.028(7) 0.043(6) 0.023(5) -0.004(5) 0.001(6) 0.005(6)
N12 0.022(6) 0.051(7) 0.010(6) -0.007(6) -0.002(5) -0.009(6)
C5 0.016(7) 0.023(6) 0.034(7) 0.000(6) 0.007(7) -0.009(6)
N13 0.026(7) 0.040(6) 0.025(6) -0.002(5) 0.000(6) 0.006(6)
N14 0.022(6) 0.042(7) 0.028(7) -0.004(6) 0.005(6) 0.002(6)
N15 0.029(7) 0.034(6) 0.032(7) -0.010(6) 0.005(6) 0.001(5)
C6 0.046(10) 0.026(7) 0.019(7) 0.001(6) -0.004(7) -0.004(7)
N16 0.053(9) 0.046(7) 0.038(7) 0.012(6) 0.016(8) 0.009(7)
N17 0.055(9) 0.034(6) 0.046(7) 0.015(6) 0.008(8) -0.006(7)
N18 0.057(9) 0.046(7) 0.032(7) 0.004(7) 0.026(7) 0.014(7)

loop_
_atom_type_symbol
_atom_type_description
_atom_type_scat_dispersion_real
_atom_type_scat_dispersion_imag
_atom_type_scat_source
C C 0.0033 0.0016 'International Tables Vol C Tables 4.2.6.8 and 6.1.1.4'
H H 0.0000 0.0000 'International Tables Vol C Tables 4.2.6.8 and 6.1.1.4'
N N 0.0061 0.0033 'International Tables Vol C Tables 4.2.6.8 and 6.1.1.4'
Cl Cl 0.1484 0.1585 'International Tables Vol C Tables 4.2.6.8 and 6.1.1.4'
Mn Mn 0.3368 0.7283 'International Tables Vol C Tables 4.2.6.8 and 6.1.1.4'

loop_
_geom_angle_atom_site_label_1
_geom_angle_atom_site_label_2
_geom_angle_atom_site_label_3
_geom_angle
Cl3 Mn1 Cl2 97.08(13)
Cl3 Mn1 Cl1 94.53(13)
Cl2 Mn1 Cl1 100.01(13)
Cl3 Mn1 Cl5 93.35(12)
Cl2 Mn1 Cl5 164.27(12)
Cl1 Mn1 Cl5 90.84(12)
Cl3 Mn1 Cl4 172.24(13)
Cl2 Mn1 Cl4 87.76(12)
Cl1 Mn1 Cl4 90.57(13)
Cl5 Mn1 Cl4 80.72(10)
Cl3 Mn1 Cl6 93.39(13)
Cl2 Mn1 Cl6 87.95(12)
Cl1 Mn1 Cl6 167.98(13)
Cl5 Mn1 Cl6 79.68(10)
Cl4 Mn1 Cl6 80.68(10)
Cl8 Mn2 Cl6 95.17(12)
Cl8 Mn2 Cl5 178.46(14)
Cl6 Mn2 Cl5 85.07(11)
Cl8 Mn2 Cl4 93.07(12)
Cl6 Mn2 Cl4 86.11(11)
Cl5 Mn2 Cl4 85.44(11)
Cl8 Mn2 Cl7 87.04(11)
Cl6 Mn2 Cl7 177.28(14)
Cl5 Mn2 Cl7 92.75(12)
Cl4 Mn2 Cl7 95.36(12)
Cl8 Mn2 Cl9 86.59(11)
Cl6 Mn2 Cl9 94.02(12)
Cl5 Mn2 Cl9 94.90(12)
Cl4 Mn2 Cl9 179.64(14)
Cl7 Mn2 Cl9 84.52(10)
Cl11 Mn3 Cl12 94.42(12)
Cl11 Mn3 Cl10 96.11(12)
Cl12 Mn3 Cl10 94.69(12)
Cl11 Mn3 Cl8 170.94(12)
Cl12 Mn3 Cl8 91.81(12)
Cl10 Mn3 Cl8 89.92(12)
Cl11 Mn3 Cl9 90.63(11)
Cl12 Mn3 Cl9 93.45(13)
Cl10 Mn3 Cl9 168.99(13)
Cl8 Mn3 Cl9 82.42(10)
Cl11 Mn3 Cl7 91.35(11)
Cl12 Mn3 Cl7 171.27(13)
Cl10 Mn3 Cl7 91.20(13)
Cl8 Mn3 Cl7 81.74(10)
Cl9 Mn3 Cl7 79.92(10)
Mn2 Cl4 Mn1 80.03(11)
Mn2 Cl5 Mn1 80.50(9)
Mn2 Cl6 Mn1 80.07(10)
Mn2 Cl7 Mn3 77.85(11)
Mn2 Cl8 Mn3 80.88(9)
Mn2 Cl9 Mn3 78.71(11)
N2 C1 N1 120.7(10)
N2 C1 N3 119.1(13)
N1 C1 N3 120.1(13)
N5 C2 N4 120.6(13)
N5 C2 N6 121.0(11)
N4 C2 N6 118.4(13)
N8 C3 N7 120.8(14)
N8 C3 N9 119.3(13)
N7 C3 N9 119.8(13)
N10 C4 N12 121.9(11)
N10 C4 N11 117.9(14)
N12 C4 N11 120.1(13)
N15 C5 N14 121.0(12)
N15 C5 N13 118.2(13)
N14 C5 N13 120.7(13)
N17 C6 N16 117.8(15)
N17 C6 N18 120.6(14)
N16 C6 N18 121.6(13)

loop_
_geom_bond_atom_site_label_1
_geom_bond_atom_site_label_2
_geom_bond_distance
Mn1 Cl3 2.452(4)
Mn1 Cl2 2.457(3)
Mn1 Cl1 2.494(4)
Mn1 Cl5 2.646(3)
Mn1 Cl4 2.657(4)
Mn1 Cl6 2.674(4)
Mn2 Cl8 2.497(3)
Mn2 Cl6 2.517(3)
Mn2 Cl5 2.524(3)
Mn2 Cl4 2.538(3)
Mn2 Cl7 2.561(4)
Mn2 Cl9 2.567(4)
Mn3 Cl11 2.464(3)
Mn3 Cl12 2.465(4)
Mn3 Cl10 2.472(4)
Mn3 Cl8 2.611(3)
Mn3 Cl9 2.659(4)
Mn3 Cl7 2.711(4)
C1 N2 1.322(17)
C1 N1 1.328(17)
C1 N3 1.328(15)
C2 N5 1.308(17)
C2 N4 1.322(14)
C2 N6 1.334(18)
C3 N8 1.309(16)
C3 N7 1.321(17)
C3 N9 1.388(19)
C4 N10 1.322(17)
C4 N12 1.323(17)
C4 N11 1.335(15)
C5 N15 1.316(17)
C5 N14 1.324(17)
C5 N13 1.337(16)
C6 N17 1.325(17)
C6 N16 1.348(18)
C6 N18 1.352(19)
